data_4021133
loop_
_publ_author_name
'Antonella Converso'
'Pierre-Lo\"ic Saaidi'
'K. Barry Sharpless'
'M. G. Finn'

_publ_section_title
;
 Nucleophilic Substitution by Grignard Reagents on Sulfur Mustards
;
_journal_name_full 'Journal of Organic Chemistry'
_journal_page_first 7336
_journal_page_last 7339
_journal_paper_doi 10.1021/jo0489869
_journal_volume 69
_journal_year 2004
_chemical_formula_sum 'C22 H26 S'
_chemical_formula_weight 322.49
_space_group_IT_number 60
_symmetry_cell_setting orthorhombic
_symmetry_space_group_name_Hall '-P 2n 2ab'
_symmetry_space_group_name_H-M 'P b c n'
_cell_angle_alpha 90.00
_cell_angle_beta 90.00
_cell_angle_gamma 90.00
_cell_formula_units_Z 4
_cell_length_a 17.9083(10)
_cell_length_b 12.7853(7)
_cell_length_c 7.5734(4)
_cell_measurement_temperature 153(2)
_cell_volume 1734.03(16)
_diffrn_ambient_temperature 153(2)
_exptl_crystal_density_diffrn 1.235
_cod_depositor_comments
;
The following automatic conversions were performed:
'_symmetry_cell_setting' value 'Orthorhombic' changed to 'orthorhombic'
according to '/home/saulius/struct/CIF-dictionaries/cif_core.dic'
dictionary named 'cif_core.dic' version 2.4.1 from 2010-06-29.

Automatic conversion script
Id: cif_fix_enum 1527 2010-12-29 10:47:43Z saulius 
;
_cod_database_code 4021133

loop_
_symmetry_equiv_pos_as_xyz
'x, y, z'
'-x+1/2, -y+1/2, z+1/2'
'-x, y, -z+1/2'
'x+1/2, -y+1/2, -z'
'-x, -y, -z'
'x-1/2, y-1/2, -z-1/2'
'x, -y, z-1/2'
'-x-1/2, y-1/2, z'

loop_
_atom_site_label
_atom_site_type_symbol
_atom_site_fract_x
_atom_site_fract_y
_atom_site_fract_z
_atom_site_U_iso_or_equiv
_atom_site_adp_type
_atom_site_occupancy
_atom_site_symmetry_multiplicity
_atom_site_calc_flag
_atom_site_refinement_flags
_atom_site_disorder_assembly
_atom_site_disorder_group
S S 0.5000 0.41627(4) 1.2500 0.0390(2) Uani 1 2 d S . .
C1 C 0.56834(9) 0.31990(13) 1.1835(2) 0.0286(3) Uani 1 1 d . . .
C2 C 0.53949(8) 0.26239(12) 1.01730(19) 0.0251(3) Uani 1 1 d . . .
C3 C 0.47082(9) 0.19475(13) 1.0573(2) 0.0286(3) Uani 1 1 d . . .
C4 C 0.40863(9) 0.25145(14) 1.1590(2) 0.0311(3) Uani 1 1 d . . .
C5 C 0.60315(8) 0.20554(11) 0.92661(19) 0.0237(3) Uani 1 1 d . . .
C6 C 0.65181(8) 0.26126(12) 0.8143(2) 0.0242(3) Uani 1 1 d . . .
C7 C 0.71086(9) 0.20876(14) 0.7335(2) 0.0303(3) Uani 1 1 d . . .
C8 C 0.72279(10) 0.10373(16) 0.7625(3) 0.0364(4) Uani 1 1 d . . .
C9 C 0.67600(12) 0.04882(15) 0.8734(3) 0.0382(4) Uani 1 1 d . . .
C10 C 0.61659(10) 0.09976(13) 0.9544(2) 0.0311(3) Uani 1 1 d . . .
C11 C 0.64183(11) 0.37597(14) 0.7745(3) 0.0330(4) Uani 1 1 d . . .
H1 H 0.6136(13) 0.363(2) 1.144(3) 0.038(6) Uiso 1 1 d . . .
H2 H 0.5237(13) 0.3167(16) 0.937(3) 0.030(5) Uiso 1 1 d . . .
H3A H 0.4860(13) 0.1331(19) 1.131(3) 0.038(6) Uiso 1 1 d . . .
H3B H 0.4499(12) 0.1696(16) 0.950(3) 0.033(5) Uiso 1 1 d . . .
H4A H 0.3680(15) 0.200(2) 1.212(3) 0.041(6) Uiso 1 1 d . . .
H4B H 0.3813(13) 0.2962(19) 1.076(3) 0.040(6) Uiso 1 1 d . . .
H7 H 0.7451(16) 0.2489(19) 0.654(3) 0.048(7) Uiso 1 1 d . . .
H8 H 0.7621(15) 0.0698(18) 0.703(4) 0.045(7) Uiso 1 1 d . . .
H9 H 0.6850(16) -0.021(2) 0.895(4) 0.059(8) Uiso 1 1 d . . .
H10 H 0.5866(14) 0.0604(18) 1.029(3) 0.039(6) Uiso 1 1 d . . .
H11A H 0.6802(16) 0.397(2) 0.696(4) 0.046(6) Uiso 1 1 d . . .
H11B H 0.5973(17) 0.390(2) 0.723(4) 0.058(8) Uiso 1 1 d . . .
H11C H 0.6453(14) 0.417(2) 0.887(4) 0.049(7) Uiso 1 1 d . . .

loop_
_atom_site_aniso_label
_atom_site_aniso_U_11
_atom_site_aniso_U_22
_atom_site_aniso_U_33
_atom_site_aniso_U_23
_atom_site_aniso_U_13
_atom_site_aniso_U_12
S 0.0441(4) 0.0231(3) 0.0497(4) 0.000 0.0238(3) 0.000
C1 0.0250(7) 0.0292(7) 0.0317(7) -0.0051(6) 0.0083(5) -0.0048(5)
C2 0.0223(6) 0.0287(7) 0.0244(6) 0.0018(5) 0.0028(5) 0.0010(5)
C3 0.0227(7) 0.0370(8) 0.0261(7) 0.0000(6) -0.0006(5) -0.0044(5)
C4 0.0211(7) 0.0441(9) 0.0279(7) 0.0060(6) 0.0005(5) -0.0003(6)
C5 0.0214(6) 0.0268(6) 0.0229(6) -0.0015(5) -0.0001(5) -0.0001(5)
C6 0.0214(6) 0.0274(6) 0.0239(6) -0.0027(5) -0.0004(5) -0.0021(5)
C7 0.0229(7) 0.0383(8) 0.0297(7) -0.0043(6) 0.0032(5) 0.0003(6)
C8 0.0301(8) 0.0403(9) 0.0387(9) -0.0068(7) 0.0029(6) 0.0092(7)
C9 0.0432(10) 0.0298(8) 0.0414(9) -0.0020(7) 0.0014(7) 0.0087(7)
C10 0.0332(8) 0.0278(7) 0.0323(8) 0.0011(6) 0.0022(6) 0.0007(6)
C11 0.0338(8) 0.0289(8) 0.0362(8) 0.0000(6) 0.0066(6) -0.0045(6)

loop_
_geom_bond_atom_site_label_1
_geom_bond_atom_site_label_2
_geom_bond_distance
_geom_bond_site_symmetry_2
_geom_bond_publ_flag
S C1 1.8080(16) 3_657 ?
S C1 1.8080(16) . ?
C1 C4 1.536(3) 3_657 ?
C1 C2 1.547(2) . ?
C2 C5 1.516(2) . ?
C2 C3 1.534(2) . ?
C3 C4 1.536(2) . ?
C4 C1 1.536(3) 3_657 ?
C5 C10 1.390(2) . ?
C5 C6 1.411(2) . ?
C6 C7 1.394(2) . ?
C6 C11 1.508(2) . ?
C7 C8 1.377(3) . ?
C8 C9 1.379(3) . ?
C9 C10 1.390(3) . ?
